data_7707363
loop_
_publ_author_name
'Li, Jiaxin'
'Xu, Jinkai'
'Yan, Linbo'
'Lu, Changsheng'
'Yan, Hong'

_publ_section_title
;
 A "flexible" carborane-cored luminogen: variable emission behaviours in
 aggregates.
;
_journal_issue 23
_journal_name_full 'Dalton transactions (Cambridge, England : 2003)'
_journal_page_first 8029
_journal_page_last 8035
_journal_paper_doi 10.1039/d1dt00233c
_journal_volume 50
_journal_year 2021
_chemical_formula_moiety 'C31 H29 B10 N O'
_chemical_formula_sum 'C31 H29 B10 N O'
_chemical_formula_weight 539.65
_space_group_crystal_system monoclinic
_space_group_IT_number 14
_space_group_name_Hall '-P 2ybc'
_space_group_name_H-M_alt 'P 1 21/c 1'
_atom_sites_solution_hydrogens geom
_atom_sites_solution_primary iterative
_audit_creation_date 2021-03-25
_audit_creation_method
;
Olex2 1.3
(compiled 2019.09.11 svn.r3662 for OlexSys, GUI svn.r5938)
;
_audit_update_record
;
2021-04-01 deposited with the CCDC.	2021-04-30 downloaded from the CCDC.
;
_cell_angle_alpha 90
_cell_angle_beta 107.071(2)
_cell_angle_gamma 90
_cell_formula_units_Z 4
_cell_length_a 12.2720(8)
_cell_length_b 28.4854(18)
_cell_length_c 8.7147(5)
_cell_measurement_reflns_used 6029
_cell_measurement_temperature 193(2)
_cell_measurement_theta_max 27.108
_cell_measurement_theta_min 2.249
_cell_volume 2912.2(3)
_computing_cell_refinement 'SAINT V8.40A (?, 2016)'
_computing_data_reduction 'SAINT V8.40A (?, 2016)'
_computing_molecular_graphics 'Olex2 1.3 (Dolomanov et al., 2009)'
_computing_publication_material 'Olex2 1.3 (Dolomanov et al., 2009)'
_computing_structure_refinement 'ShelXL 2014/7 (Sheldrick, 2015)'
_computing_structure_solution 'olex2.solve 1.3 (Bourhis et al., 2015)'
_diffrn_ambient_temperature 193(2)
_diffrn_measured_fraction_theta_full 0.997
_diffrn_measured_fraction_theta_max 0.994
_diffrn_measurement_device_type 'Bruker APEX-II CCD'
_diffrn_measurement_method '\f and \w scans'
_diffrn_radiation_type MoK\a
_diffrn_radiation_wavelength 0.71073
_diffrn_reflns_av_unetI/netI 0.0628
_diffrn_reflns_Laue_measured_fraction_full 0.997
_diffrn_reflns_Laue_measured_fraction_max 0.994
_diffrn_reflns_limit_h_max 15
_diffrn_reflns_limit_h_min -15
_diffrn_reflns_limit_k_max 36
_diffrn_reflns_limit_k_min -36
_diffrn_reflns_limit_l_max 11
_diffrn_reflns_limit_l_min -11
_diffrn_reflns_number 6670
_diffrn_reflns_point_group_measured_fraction_full 0.997
_diffrn_reflns_point_group_measured_fraction_max 0.994
_diffrn_reflns_theta_full 25.242
_diffrn_reflns_theta_max 27.531
_diffrn_reflns_theta_min 2.249
_exptl_absorpt_coefficient_mu 0.068
_exptl_absorpt_correction_T_max 0.7456
_exptl_absorpt_correction_T_min 0.6583
_exptl_absorpt_correction_type multi-scan
_exptl_absorpt_process_details
;
SADABS-2016/2 (Bruker,2016/2) was used for absorption correction.
wR2(int) was 0.1068 before and 0.0701 after correction.
The Ratio of minimum to maximum transmission is 0.8829.
The \l/2 correction factor is Not present.
;
_exptl_crystal_colour colorless
_exptl_crystal_density_diffrn 1.231
_exptl_crystal_description rod
_exptl_crystal_F_000 1120
_exptl_crystal_size_max 0.12
_exptl_crystal_size_mid 0.1
_exptl_crystal_size_min 0.1
_refine_diff_density_max 0.240
_refine_diff_density_min -0.244
_refine_diff_density_rms 0.049
_refine_ls_extinction_method none
_refine_ls_goodness_of_fit_ref 1.031
_refine_ls_hydrogen_treatment constr
_refine_ls_matrix_type full
_refine_ls_number_parameters 389
_refine_ls_number_reflns 6670
_refine_ls_number_restraints 0
_refine_ls_restrained_S_all 1.031
_refine_ls_R_factor_all 0.0965
_refine_ls_R_factor_gt 0.0618
_refine_ls_shift/su_max 0.000
_refine_ls_shift/su_mean 0.000
_refine_ls_structure_factor_coef Fsqd
_refine_ls_weighting_details 'w=1/[\s^2^(Fo^2^)+(0.0647P)^2^+0.8165P] where P=(Fo^2^+2Fc^2^)/3'
_refine_ls_weighting_scheme calc
_refine_ls_wR_factor_gt 0.1446
_refine_ls_wR_factor_ref 0.1690
_reflns_Friedel_coverage 0.000
_reflns_number_gt 4552
_reflns_number_total 6670
_reflns_threshold_expression 'I > 2\s(I)'
_cod_data_source_file d1dt00233c2.cif
_cod_data_source_block R-Crystal
_cod_depositor_comments 'Adding full bibliography for 7707362--7707363.cif.'
_cod_original_sg_symbol_H-M 'P 21/c'
_cod_database_code 7707363
_shelx_shelxl_version_number 2014/7
_shelx_space_group_comment
;
The symmetry employed for this shelxl refinement is uniquely defined
by the following loop, which should always be used as a source of
symmetry information in preference to the above space-group names.
They are only intended as comments.
;
_shelx_estimated_absorpt_t_max 0.993
_shelx_estimated_absorpt_t_min 0.992
_olex2_refinement_description
;
1. Twinned data refinement
 Scales: 0.603(3)
 0.397(3)
2. Fixed Uiso
 At 1.2 times of:
  All B(H) groups, All C(H) groups
3.a Aromatic/amide H refined with riding coordinates:
 C1(H1), C2(H2), C5(H5), C6(H6), C7(H7), C8(H8), C10(H10), C15(H15), C16(H16),
 C18(H18), C19(H19), C21(H21), C22(H22), C23(H23), C24(H24), C27(H27), C28(H28),
  C29(H29), C30(H30)
3.b Boron cage BH refined with riding coordinates:
 B1(H1A), B2(H2A), B3(H3), B4(H4), B5(H5A), B6(H6A), B7(H7A), B8(H8A), B9(H9),
 B10(H10A)
;
_olex2_submission_special_instructions 'No special instructions were received'

loop_
_space_group_symop_operation_xyz
'x, y, z'
'-x, y+1/2, -z+1/2'
'-x, -y, -z'
'x, -y-1/2, z-1/2'

loop_
_atom_site_label
_atom_site_type_symbol
_atom_site_fract_x
_atom_site_fract_y
_atom_site_fract_z
_atom_site_U_iso_or_equiv
_atom_site_adp_type
_atom_site_occupancy
_atom_site_site_symmetry_order
_atom_site_calc_flag
_atom_site_refinement_flags_posn
_atom_site_refinement_flags_adp
_atom_site_refinement_flags_occupancy
_atom_site_disorder_assembly
_atom_site_disorder_group
O1 O 0.94271(15) 0.40996(7) 0.2213(2) 0.0567(5) Uani 1 1 d . . . . .
N1 N 0.49476(14) 0.51511(6) 0.2621(2) 0.0376(4) Uani 1 1 d . . . . .
C1 C 0.3771(2) 0.28795(10) 0.0985(4) 0.0740(10) Uani 1 1 d . . . . .
H1 H 0.3086 0.2774 0.0292 0.089 Uiso 1 1 calc R U . . .
C2 C 0.4758(2) 0.27582(10) 0.0715(4) 0.0698(9) Uani 1 1 d . . . . .
H2 H 0.4748 0.2571 -0.0164 0.084 Uiso 1 1 calc R U . . .
C3 C 0.5813(2) 0.29133(8) 0.1755(3) 0.0506(6) Uani 1 1 d . . . . .
C4 C 0.58108(18) 0.31965(8) 0.3084(3) 0.0447(6) Uani 1 1 d . . . . .
C5 C 0.47648(19) 0.33215(9) 0.3332(4) 0.0578(7) Uani 1 1 d . . . . .
H5 H 0.4756 0.3511 0.4196 0.069 Uiso 1 1 calc R U . . .
C6 C 0.3758(2) 0.31634(10) 0.2300(4) 0.0707(9) Uani 1 1 d . . . . .
H6 H 0.3069 0.3244 0.2470 0.085 Uiso 1 1 calc R U . . .
C7 C 0.6867(2) 0.27905(9) 0.1541(4) 0.0603(7) Uani 1 1 d . . . . .
H7 H 0.6880 0.2605 0.0669 0.072 Uiso 1 1 calc R U . . .
C8 C 0.7870(2) 0.29360(8) 0.2576(3) 0.0485(6) Uani 1 1 d . . . . .
H8 H 0.8555 0.2849 0.2403 0.058 Uiso 1 1 calc R U . . .
C9 C 0.78782(17) 0.32176(7) 0.3908(3) 0.0372(5) Uani 1 1 d . . . . .
C10 C 0.68651(17) 0.33434(8) 0.4156(3) 0.0418(5) Uani 1 1 d . . . . .
H10 H 0.6869 0.3527 0.5039 0.050 Uiso 1 1 calc R U . . .
C11 C 0.89937(16) 0.33477(7) 0.5105(3) 0.0349(5) Uani 1 1 d . . . . .
C12 C 0.96432(16) 0.38551(7) 0.4865(2) 0.0349(5) Uani 1 1 d . . . . .
C13 C 0.90508(18) 0.41358(8) 0.3345(3) 0.0387(5) Uani 1 1 d . . . . .
C14 C 0.80019(18) 0.44107(8) 0.3245(2) 0.0370(5) Uani 1 1 d . . . . .
C15 C 0.79204(18) 0.47516(7) 0.4353(3) 0.0371(5) Uani 1 1 d . . . . .
H15 H 0.8546 0.4815 0.5232 0.045 Uiso 1 1 calc R U . . .
C16 C 0.69209(18) 0.49941(8) 0.4153(3) 0.0375(5) Uani 1 1 d . . . . .
H16 H 0.6873 0.5221 0.4897 0.045 Uiso 1 1 calc R U . . .
C17 C 0.59772(18) 0.49004(7) 0.2839(3) 0.0363(5) Uani 1 1 d . . . . .
C18 C 0.60570(19) 0.45602(8) 0.1738(3) 0.0404(5) Uani 1 1 d . . . . .
H18 H 0.5429 0.4494 0.0864 0.049 Uiso 1 1 calc R U . . .
C19 C 0.70616(19) 0.43199(8) 0.1936(3) 0.0412(5) Uani 1 1 d . . . . .
H19 H 0.7111 0.4095 0.1186 0.049 Uiso 1 1 calc R U . . .
C20 C 0.38482(18) 0.49581(8) 0.2184(2) 0.0369(5) Uani 1 1 d . . . . .
C21 C 0.3525(2) 0.44876(8) 0.2096(3) 0.0446(5) Uani 1 1 d . . . . .
H21 H 0.4062 0.4248 0.2317 0.053 Uiso 1 1 calc R U . . .
C22 C 0.2370(2) 0.43936(9) 0.1666(3) 0.0497(6) Uani 1 1 d . . . . .
H22 H 0.2126 0.4083 0.1603 0.060 Uiso 1 1 calc R U . . .
C23 C 0.1561(2) 0.47524(9) 0.1323(3) 0.0487(6) Uani 1 1 d . . . . .
H23 H 0.0789 0.4677 0.1035 0.058 Uiso 1 1 calc R U . . .
C24 C 0.18884(18) 0.52151(8) 0.1406(3) 0.0413(5) Uani 1 1 d . . . . .
H24 H 0.1346 0.5453 0.1162 0.050 Uiso 1 1 calc R U . . .
C25 C 0.30479(17) 0.53214(8) 0.1864(2) 0.0356(5) Uani 1 1 d . . . . .
C26 C 0.36776(17) 0.57570(7) 0.2100(2) 0.0349(5) Uani 1 1 d . . . . .
C27 C 0.33564(19) 0.62280(8) 0.1883(3) 0.0408(5) Uani 1 1 d . . . . .
H27 H 0.2590 0.6311 0.1573 0.049 Uiso 1 1 calc R U . . .
C28 C 0.4190(2) 0.65678(8) 0.2134(3) 0.0507(6) Uani 1 1 d . . . . .
H28 H 0.3984 0.6883 0.2007 0.061 Uiso 1 1 calc R U . . .
C29 C 0.5341(2) 0.64437(9) 0.2575(3) 0.0542(7) Uani 1 1 d . . . . .
H29 H 0.5889 0.6678 0.2730 0.065 Uiso 1 1 calc R U . . .
C30 C 0.56818(19) 0.59804(8) 0.2787(3) 0.0456(6) Uani 1 1 d . . . . .
H30 H 0.6449 0.5899 0.3071 0.055 Uiso 1 1 calc R U . . .
C31 C 0.48399(18) 0.56401(8) 0.2560(3) 0.0367(5) Uani 1 1 d . . . . .
B1 B 1.1089(2) 0.37943(10) 0.5499(3) 0.0445(6) Uani 1 1 d . . . . .
H1A H 1.1676 0.3981 0.4969 0.053 Uiso 1 1 calc R U . . .
B2 B 1.0217(2) 0.33315(10) 0.4475(3) 0.0426(6) Uani 1 1 d . . . . .
H2A H 1.0230 0.3219 0.3273 0.051 Uiso 1 1 calc R U . . .
B3 B 0.9991(2) 0.29292(10) 0.5910(3) 0.0438(6) Uani 1 1 d . . . . .
H3 H 0.9863 0.2552 0.5644 0.053 Uiso 1 1 calc R U . . .
B4 B 0.92562(19) 0.32306(9) 0.7096(3) 0.0378(5) Uani 1 1 d . . . . .
H4 H 0.8654 0.3048 0.7609 0.045 Uiso 1 1 calc R U . . .
B5 B 0.90113(19) 0.38108(8) 0.6378(3) 0.0330(5) Uani 1 1 d . . . . .
H5A H 0.8243 0.4007 0.6397 0.040 Uiso 1 1 calc R U . . .
B6 B 1.03497(19) 0.40934(10) 0.6680(3) 0.0391(6) Uani 1 1 d . . . . .
H6A H 1.0460 0.4472 0.6915 0.047 Uiso 1 1 calc R U . . .
B7 B 1.1426(2) 0.36782(11) 0.7586(4) 0.0471(7) Uani 1 1 d . . . . .
H7A H 1.2244 0.3786 0.8429 0.057 Uiso 1 1 calc R U . . .
B8 B 1.1335(2) 0.32076(11) 0.6215(4) 0.0481(7) Uani 1 1 d . . . . .
H8A H 1.2093 0.3010 0.6162 0.058 Uiso 1 1 calc R U . . .
B9 B 1.0751(2) 0.31431(11) 0.7846(3) 0.0474(7) Uani 1 1 d . . . . .
H9 H 1.1130 0.2904 0.8853 0.057 Uiso 1 1 calc R U . . .
B10 B 1.0129(2) 0.36932(10) 0.8129(3) 0.0403(6) Uani 1 1 d . . . . .
H10A H 1.0101 0.3812 0.9318 0.048 Uiso 1 1 calc R U . . .

loop_
_atom_site_aniso_label
_atom_site_aniso_U_11
_atom_site_aniso_U_22
_atom_site_aniso_U_33
_atom_site_aniso_U_23
_atom_site_aniso_U_13
_atom_site_aniso_U_12
O1 0.0625(11) 0.0712(12) 0.0462(10) 0.0094(9) 0.0310(9) 0.0090(9)
N1 0.0359(9) 0.0368(10) 0.0406(10) 0.0017(8) 0.0120(8) -0.0029(7)
C1 0.0481(16) 0.0455(16) 0.100(3) 0.0187(16) -0.0224(16) -0.0157(12)
C2 0.0537(16) 0.0464(15) 0.085(2) -0.0006(14) -0.0185(15) -0.0118(12)
C3 0.0437(13) 0.0309(12) 0.0611(16) 0.0058(11) -0.0099(12) -0.0066(10)
C4 0.0343(11) 0.0364(12) 0.0544(14) 0.0122(11) -0.0008(10) -0.0049(9)
C5 0.0352(12) 0.0572(16) 0.0735(19) 0.0132(14) 0.0042(12) -0.0037(11)
C6 0.0328(13) 0.0595(17) 0.106(3) 0.0279(18) -0.0011(14) -0.0045(12)
C7 0.0570(15) 0.0427(14) 0.0687(18) -0.0159(13) -0.0011(14) -0.0034(11)
C8 0.0445(13) 0.0351(12) 0.0604(16) -0.0118(11) 0.0067(12) -0.0001(10)
C9 0.0333(10) 0.0306(11) 0.0435(12) 0.0032(9) 0.0048(9) -0.0027(8)
C10 0.0318(10) 0.0428(12) 0.0466(13) 0.0025(10) 0.0048(10) -0.0041(9)
C11 0.0276(9) 0.0346(11) 0.0415(12) 0.0024(9) 0.0088(9) -0.0019(8)
C12 0.0301(10) 0.0392(11) 0.0375(11) -0.0009(9) 0.0131(9) -0.0041(8)
C13 0.0408(11) 0.0413(12) 0.0366(11) 0.0001(9) 0.0154(10) -0.0069(9)
C14 0.0403(11) 0.0395(12) 0.0319(11) 0.0046(9) 0.0117(9) -0.0027(9)
C15 0.0385(11) 0.0395(12) 0.0315(11) 0.0022(9) 0.0073(9) -0.0053(9)
C16 0.0423(11) 0.0369(11) 0.0334(11) -0.0005(9) 0.0113(9) -0.0047(9)
C17 0.0395(11) 0.0367(11) 0.0335(11) 0.0034(9) 0.0119(9) -0.0026(9)
C18 0.0417(12) 0.0478(13) 0.0283(10) -0.0009(9) 0.0049(9) -0.0024(10)
C19 0.0489(13) 0.0443(13) 0.0309(11) -0.0019(10) 0.0124(10) -0.0004(10)
C20 0.0381(11) 0.0403(12) 0.0326(11) 0.0000(9) 0.0107(9) -0.0079(9)
C21 0.0484(13) 0.0396(12) 0.0451(13) -0.0014(10) 0.0127(11) -0.0058(10)
C22 0.0506(14) 0.0436(13) 0.0532(15) -0.0036(11) 0.0126(12) -0.0140(11)
C23 0.0383(12) 0.0553(15) 0.0494(14) -0.0035(12) 0.0082(11) -0.0144(11)
C24 0.0382(11) 0.0465(13) 0.0395(12) -0.0017(10) 0.0119(10) -0.0030(10)
C25 0.0389(11) 0.0410(12) 0.0283(10) -0.0001(9) 0.0122(9) -0.0043(9)
C26 0.0380(11) 0.0384(11) 0.0311(10) -0.0004(9) 0.0145(9) -0.0047(9)
C27 0.0411(12) 0.0419(12) 0.0430(12) -0.0020(10) 0.0181(10) -0.0011(9)
C28 0.0540(14) 0.0377(13) 0.0647(17) 0.0024(11) 0.0242(13) -0.0038(10)
C29 0.0452(13) 0.0445(14) 0.0738(18) 0.0030(13) 0.0189(13) -0.0132(11)
C30 0.0373(12) 0.0447(13) 0.0560(15) 0.0039(11) 0.0152(11) -0.0066(10)
C31 0.0396(11) 0.0373(11) 0.0350(11) 0.0012(9) 0.0137(9) -0.0045(9)
B1 0.0243(11) 0.0604(17) 0.0498(15) -0.0035(13) 0.0123(11) -0.0045(11)
B2 0.0310(12) 0.0489(15) 0.0500(15) -0.0038(12) 0.0154(11) 0.0017(11)
B3 0.0344(12) 0.0427(14) 0.0525(16) 0.0055(12) 0.0100(12) 0.0079(10)
B4 0.0297(11) 0.0426(14) 0.0390(13) 0.0079(11) 0.0067(10) 0.0003(10)
B5 0.0270(11) 0.0370(12) 0.0351(12) 0.0009(10) 0.0091(10) -0.0042(9)
B6 0.0308(12) 0.0490(15) 0.0376(13) -0.0041(11) 0.0099(10) -0.0108(10)
B7 0.0260(11) 0.0646(18) 0.0486(16) -0.0013(14) 0.0075(11) -0.0027(11)
B8 0.0286(12) 0.0593(17) 0.0553(17) 0.0005(14) 0.0104(12) 0.0071(11)
B9 0.0316(12) 0.0589(17) 0.0492(16) 0.0078(14) 0.0078(12) 0.0072(12)
B10 0.0309(12) 0.0518(15) 0.0367(13) 0.0017(11) 0.0074(10) -0.0030(11)

loop_
_atom_type_symbol
_atom_type_description
_atom_type_scat_dispersion_real
_atom_type_scat_dispersion_imag
_atom_type_scat_source
C C 0.0033 0.0016 'International Tables Vol C Tables 4.2.6.8 and 6.1.1.4'
H H 0.0000 0.0000 'International Tables Vol C Tables 4.2.6.8 and 6.1.1.4'
B B 0.0013 0.0007 'International Tables Vol C Tables 4.2.6.8 and 6.1.1.4'
N N 0.0061 0.0033 'International Tables Vol C Tables 4.2.6.8 and 6.1.1.4'
O O 0.0106 0.0060 'International Tables Vol C Tables 4.2.6.8 and 6.1.1.4'

loop_
_geom_angle_atom_site_label_1
_geom_angle_atom_site_label_2
_geom_angle_atom_site_label_3
_geom_angle
_geom_angle_site_symmetry_1
_geom_angle_site_symmetry_3
_geom_angle_publ_flag
C20 N1 C17 126.07(18) . . ?
C31 N1 C17 125.34(17) . . ?
C31 N1 C20 107.91(17) . . ?
C2 C1 H1 119.5 . . ?
C2 C1 C6 121.1(3) . . ?
C6 C1 H1 119.5 . . ?
C1 C2 H2 119.7 . . ?
C1 C2 C3 120.6(3) . . ?
C3 C2 H2 119.7 . . ?
C4 C3 C2 118.8(3) . . ?
C7 C3 C2 122.8(3) . . ?
C7 C3 C4 118.3(2) . . ?
C3 C4 C10 119.2(2) . . ?
C5 C4 C3 119.4(2) . . ?
C5 C4 C10 121.4(2) . . ?
C4 C5 H5 119.9 . . ?
C6 C5 C4 120.1(3) . . ?
C6 C5 H5 119.9 . . ?
C1 C6 H6 120.0 . . ?
C5 C6 C1 120.0(3) . . ?
C5 C6 H6 120.0 . . ?
C3 C7 H7 119.1 . . ?
C8 C7 C3 121.7(3) . . ?
C8 C7 H7 119.1 . . ?
C7 C8 H8 119.8 . . ?
C7 C8 C9 120.4(2) . . ?
C9 C8 H8 119.8 . . ?
C8 C9 C11 119.79(19) . . ?
C10 C9 C8 119.4(2) . . ?
C10 C9 C11 120.6(2) . . ?
C4 C10 H10 119.6 . . ?
C9 C10 C4 120.9(2) . . ?
C9 C10 H10 119.6 . . ?
C9 C11 C12 119.37(17) . . ?
C9 C11 B2 117.88(18) . . ?
C9 C11 B3 120.69(18) . . ?
C9 C11 B4 121.34(17) . . ?
C9 C11 B5 118.23(16) . . ?
C12 C11 B2 60.24(13) . . ?
C12 C11 B3 109.91(15) . . ?
C12 C11 B4 109.76(16) . . ?
C12 C11 B5 60.50(12) . . ?
B3 C11 B2 62.01(14) . . ?
B3 C11 B5 113.55(17) . . ?
B4 C11 B2 113.14(16) . . ?
B4 C11 B3 62.97(14) . . ?
B4 C11 B5 61.97(14) . . ?
B5 C11 B2 111.99(16) . . ?
C11 C12 B1 110.86(17) . . ?
C11 C12 B2 61.35(13) . . ?
C11 C12 B5 60.52(13) . . ?
C11 C12 B6 110.80(16) . . ?
C13 C12 C11 115.49(16) . . ?
C13 C12 B1 121.10(17) . . ?
C13 C12 B2 113.42(18) . . ?
C13 C12 B5 119.60(17) . . ?
C13 C12 B6 125.15(18) . . ?
B1 C12 B2 61.97(14) . . ?
B1 C12 B5 113.88(17) . . ?
B1 C12 B6 62.77(14) . . ?
B5 C12 B2 112.94(17) . . ?
B6 C12 B2 113.64(17) . . ?
B6 C12 B5 62.56(13) . . ?
O1 C13 C12 117.5(2) . . ?
O1 C13 C14 121.9(2) . . ?
C14 C13 C12 120.48(18) . . ?
C15 C14 C13 124.28(19) . . ?
C19 C14 C13 116.50(19) . . ?
C19 C14 C15 119.2(2) . . ?
C14 C15 H15 119.8 . . ?
C16 C15 C14 120.4(2) . . ?
C16 C15 H15 119.8 . . ?
C15 C16 H16 119.9 . . ?
C15 C16 C17 120.2(2) . . ?
C17 C16 H16 119.9 . . ?
C16 C17 N1 120.48(19) . . ?
C18 C17 N1 120.10(19) . . ?
C18 C17 C16 119.4(2) . . ?
C17 C18 H18 119.9 . . ?
C19 C18 C17 120.2(2) . . ?
C19 C18 H18 119.9 . . ?
C14 C19 H19 119.7 . . ?
C18 C19 C14 120.5(2) . . ?
C18 C19 H19 119.7 . . ?
C21 C20 N1 128.9(2) . . ?
C21 C20 C25 122.0(2) . . ?
C25 C20 N1 109.13(18) . . ?
C20 C21 H21 121.5 . . ?
C22 C21 C20 117.0(2) . . ?
C22 C21 H21 121.5 . . ?
C21 C22 H22 119.2 . . ?
C21 C22 C23 121.7(2) . . ?
C23 C22 H22 119.2 . . ?
C22 C23 H23 119.6 . . ?
C24 C23 C22 120.8(2) . . ?
C24 C23 H23 119.6 . . ?
C23 C24 H24 120.6 . . ?
C23 C24 C25 118.8(2) . . ?
C25 C24 H24 120.6 . . ?
C20 C25 C26 107.01(18) . . ?
C24 C25 C20 119.7(2) . . ?
C24 C25 C26 133.3(2) . . ?
C27 C26 C25 133.5(2) . . ?
C27 C26 C31 119.33(19) . . ?
C31 C26 C25 107.04(18) . . ?
C26 C27 H27 120.4 . . ?
C28 C27 C26 119.1(2) . . ?
C28 C27 H27 120.4 . . ?
C27 C28 H28 119.7 . . ?
C27 C28 C29 120.6(2) . . ?
C29 C28 H28 119.7 . . ?
C28 C29 H29 119.3 . . ?
C30 C29 C28 121.4(2) . . ?
C30 C29 H29 119.3 . . ?
C29 C30 H30 121.2 . . ?
C29 C30 C31 117.7(2) . . ?
C31 C30 H30 121.2 . . ?
N1 C31 C26 108.90(18) . . ?
C30 C31 N1 129.2(2) . . ?
C30 C31 C26 121.8(2) . . ?
C12 B1 H1A 124.2 . . ?
C12 B1 B2 59.59(13) . . ?
C12 B1 B6 58.63(13) . . ?
C12 B1 B7 104.98(17) . . ?
C12 B1 B8 105.23(18) . . ?
B2 B1 H1A 121.5 . . ?
B2 B1 B6 108.33(17) . . ?
B2 B1 B7 107.7(2) . . ?
B2 B1 B8 59.40(16) . . ?
B6 B1 H1A 121.4 . . ?
B6 B1 B8 108.1(2) . . ?
B7 B1 H1A 122.5 . . ?
B7 B1 B6 60.04(15) . . ?
B7 B1 B8 60.06(16) . . ?
B8 B1 H1A 122.4 . . ?
C11 B2 B1 105.71(18) . . ?
C11 B2 H2A 124.2 . . ?
C11 B2 B3 57.92(13) . . ?
C11 B2 B8 105.09(19) . . ?
C12 B2 C11 58.41(12) . . ?
C12 B2 B1 58.45(14) . . ?
C12 B2 H2A 124.1 . . ?
C12 B2 B3 105.18(18) . . ?
C12 B2 B8 105.33(19) . . ?
B1 B2 H2A 121.6 . . ?
B1 B2 B3 108.8(2) . . ?
B3 B2 H2A 122.0 . . ?
B8 B2 B1 60.66(16) . . ?
B8 B2 H2A 122.5 . . ?
B8 B2 B3 60.45(16) . . ?
C11 B3 B2 60.07(14) . . ?
C11 B3 H3 123.7 . . ?
C11 B3 B4 58.44(13) . . ?
C11 B3 B8 105.78(18) . . ?
C11 B3 B9 105.29(19) . . ?
B2 B3 H3 121.6 . . ?
B2 B3 B4 107.94(18) . . ?
B2 B3 B8 59.19(15) . . ?
B2 B3 B9 107.44(19) . . ?
B4 B3 H3 121.8 . . ?
B8 B3 H3 122.4 . . ?
B8 B3 B4 107.70(19) . . ?
B8 B3 B9 60.04(15) . . ?
B9 B3 H3 122.5 . . ?
B9 B3 B4 59.85(15) . . ?
C11 B4 B3 58.59(13) . . ?
C11 B4 H4 123.9 . . ?
C11 B4 B5 59.50(13) . . ?
C11 B4 B9 105.58(17) . . ?
C11 B4 B10 106.13(17) . . ?
B3 B4 H4 121.6 . . ?
B5 B4 B3 108.00(18) . . ?
B5 B4 H4 121.5 . . ?
B5 B4 B9 108.22(18) . . ?
B5 B4 B10 59.76(14) . . ?
B9 B4 B3 60.06(15) . . ?
B9 B4 H4 122.0 . . ?
B10 B4 B3 108.70(17) . . ?
B10 B4 H4 121.6 . . ?
B10 B4 B9 60.74(15) . . ?
C11 B5 B4 58.53(14) . . ?
C11 B5 H5A 123.4 . . ?
C11 B5 B6 106.19(16) . . ?
C11 B5 B10 105.81(17) . . ?
C12 B5 C11 58.98(12) . . ?
C12 B5 B4 105.84(17) . . ?
C12 B5 H5A 123.8 . . ?
C12 B5 B6 58.33(13) . . ?
C12 B5 B10 105.47(16) . . ?
B4 B5 H5A 121.9 . . ?
B4 B5 B6 108.57(17) . . ?
B6 B5 H5A 121.8 . . ?
B10 B5 B4 60.32(14) . . ?
B10 B5 H5A 122.5 . . ?
B10 B5 B6 60.44(14) . . ?
C12 B6 B1 58.60(14) . . ?
C12 B6 B5 59.10(12) . . ?
C12 B6 H6A 124.4 . . ?
C12 B6 B7 104.86(19) . . ?
C12 B6 B10 105.13(17) . . ?
B1 B6 B5 107.68(18) . . ?
B1 B6 H6A 121.5 . . ?
B1 B6 B7 59.92(16) . . ?
B1 B6 B10 108.3(2) . . ?
B5 B6 H6A 122.0 . . ?
B5 B6 B10 59.24(13) . . ?
B7 B6 B5 107.35(18) . . ?
B7 B6 H6A 122.4 . . ?
B7 B6 B10 60.40(15) . . ?
B10 B6 H6A 122.2 . . ?
B1 B7 B6 60.04(15) . . ?
B1 B7 H7A 121.7 . . ?
B1 B7 B8 60.10(16) . . ?
B1 B7 B9 108.2(2) . . ?
B1 B7 B10 108.00(17) . . ?
B6 B7 H7A 121.6 . . ?
B6 B7 B8 108.16(19) . . ?
B6 B7 B9 108.31(17) . . ?
B6 B7 B10 59.92(14) . . ?
B8 B7 H7A 121.6 . . ?
B8 B7 B9 60.02(16) . . ?
B8 B7 B10 108.12(19) . . ?
B9 B7 H7A 121.5 . . ?
B9 B7 B10 60.26(15) . . ?
B10 B7 H7A 121.7 . . ?
B1 B8 B3 108.17(18) . . ?
B1 B8 H8A 121.8 . . ?
B1 B8 B9 108.1(2) . . ?
B2 B8 B1 59.94(15) . . ?
B2 B8 B3 60.36(15) . . ?
B2 B8 B7 107.90(19) . . ?
B2 B8 H8A 121.6 . . ?
B2 B8 B9 108.33(17) . . ?
B3 B8 H8A 121.6 . . ?
B3 B8 B9 59.99(15) . . ?
B7 B8 B1 59.83(16) . . ?
B7 B8 B3 107.99(19) . . ?
B7 B8 H8A 121.9 . . ?
B7 B8 B9 60.07(16) . . ?
B9 B8 H8A 121.6 . . ?
B3 B9 B7 107.8(2) . . ?
B3 B9 B8 59.97(15) . . ?
B3 B9 H9 121.8 . . ?
B3 B9 B10 107.71(18) . . ?
B4 B9 B3 60.09(14) . . ?
B4 B9 B7 107.56(19) . . ?
B4 B9 B8 107.85(18) . . ?
B4 B9 H9 122.0 . . ?
B4 B9 B10 59.45(14) . . ?
B7 B9 H9 121.8 . . ?
B7 B9 B10 60.10(15) . . ?
B8 B9 B7 59.91(16) . . ?
B8 B9 H9 121.7 . . ?
B8 B9 B10 107.9(2) . . ?
B10 B9 H9 121.9 . . ?
B4 B10 B6 108.16(18) . . ?
B4 B10 B7 107.49(19) . . ?
B4 B10 B9 59.81(15) . . ?
B4 B10 H10A 121.8 . . ?
B5 B10 B4 59.92(14) . . ?
B5 B10 B6 60.32(13) . . ?
B5 B10 B7 107.63(18) . . ?
B5 B10 B9 107.61(18) . . ?
B5 B10 H10A 121.8 . . ?
B6 B10 B7 59.68(15) . . ?
B6 B10 B9 107.62(19) . . ?
B6 B10 H10A 121.6 . . ?
B7 B10 B9 59.64(15) . . ?
B7 B10 H10A 122.2 . . ?
B9 B10 H10A 122.1 . . ?

loop_
_geom_bond_atom_site_label_1
_geom_bond_atom_site_label_2
_geom_bond_distance
_geom_bond_site_symmetry_2
_geom_bond_publ_flag
O1 C13 1.210(3) . ?
N1 C17 1.415(3) . ?
N1 C20 1.402(3) . ?
N1 C31 1.399(3) . ?
C1 H1 0.9300 . ?
C1 C2 1.346(4) . ?
C1 C6 1.406(5) . ?
C2 H2 0.9300 . ?
C2 C3 1.416(3) . ?
C3 C4 1.412(4) . ?
C3 C7 1.404(4) . ?
C4 C5 1.408(3) . ?
C4 C10 1.418(3) . ?
C5 H5 0.9300 . ?
C5 C6 1.373(4) . ?
C6 H6 0.9300 . ?
C7 H7 0.9300 . ?
C7 C8 1.359(3) . ?
C8 H8 0.9300 . ?
C8 C9 1.409(3) . ?
C9 C10 1.370(3) . ?
C9 C11 1.504(3) . ?
C10 H10 0.9300 . ?
C11 C12 1.693(3) . ?
C11 B2 1.744(3) . ?
C11 B3 1.705(3) . ?
C11 B4 1.702(3) . ?
C11 B5 1.720(3) . ?
C12 C13 1.535(3) . ?
C12 B1 1.705(3) . ?
C12 B2 1.725(3) . ?
C12 B5 1.719(3) . ?
C12 B6 1.705(3) . ?
C13 C14 1.487(3) . ?
C14 C15 1.393(3) . ?
C14 C19 1.388(3) . ?
C15 H15 0.9300 . ?
C15 C16 1.373(3) . ?
C16 H16 0.9300 . ?
C16 C17 1.395(3) . ?
C17 C18 1.387(3) . ?
C18 H18 0.9300 . ?
C18 C19 1.376(3) . ?
C19 H19 0.9300 . ?
C20 C21 1.393(3) . ?
C20 C25 1.397(3) . ?
C21 H21 0.9300 . ?
C21 C22 1.381(3) . ?
C22 H22 0.9300 . ?
C22 C23 1.395(3) . ?
C23 H23 0.9300 . ?
C23 C24 1.374(3) . ?
C24 H24 0.9300 . ?
C24 C25 1.394(3) . ?
C25 C26 1.444(3) . ?
C26 C27 1.395(3) . ?
C26 C31 1.404(3) . ?
C27 H27 0.9300 . ?
C27 C28 1.378(3) . ?
C28 H28 0.9300 . ?
C28 C29 1.396(3) . ?
C29 H29 0.9300 . ?
C29 C30 1.380(3) . ?
C30 H30 0.9300 . ?
C30 C31 1.388(3) . ?
B1 H1A 1.1000 . ?
B1 B2 1.766(4) . ?
B1 B6 1.776(4) . ?
B1 B7 1.774(4) . ?
B1 B8 1.778(4) . ?
B2 H2A 1.1000 . ?
B2 B3 1.777(4) . ?
B2 B8 1.756(4) . ?
B3 H3 1.1000 . ?
B3 B4 1.780(4) . ?
B3 B8 1.779(4) . ?
B3 B9 1.779(4) . ?
B4 H4 1.1000 . ?
B4 B5 1.762(3) . ?
B4 B9 1.775(3) . ?
B4 B10 1.769(4) . ?
B5 H5A 1.1000 . ?
B5 B6 1.778(3) . ?
B5 B10 1.759(3) . ?
B6 H6A 1.1000 . ?
B6 B7 1.776(4) . ?
B6 B10 1.780(4) . ?
B7 H7A 1.1000 . ?
B7 B8 1.778(4) . ?
B7 B9 1.781(4) . ?
B7 B10 1.789(4) . ?
B8 H8A 1.1000 . ?
B8 B9 1.780(4) . ?
B9 H9 1.1000 . ?
B9 B10 1.792(4) . ?
B10 H10A 1.1000 . ?

loop_
_geom_torsion_atom_site_label_1
_geom_torsion_atom_site_label_2
_geom_torsion_atom_site_label_3
_geom_torsion_atom_site_label_4
_geom_torsion
_geom_torsion_site_symmetry_1
_geom_torsion_site_symmetry_2
_geom_torsion_site_symmetry_3
_geom_torsion_site_symmetry_4
_geom_torsion_publ_flag
O1 C13 C14 C15 -129.8(2) . . . . ?
O1 C13 C14 C19 49.1(3) . . . . ?
N1 C17 C18 C19 179.2(2) . . . . ?
N1 C20 C21 C22 178.4(2) . . . . ?
N1 C20 C25 C24 -179.85(18) . . . . ?
N1 C20 C25 C26 0.5(2) . . . . ?
C1 C2 C3 C4 0.1(4) . . . . ?
C1 C2 C3 C7 178.9(3) . . . . ?
C2 C1 C6 C5 0.0(4) . . . . ?
C2 C3 C4 C5 -0.7(4) . . . . ?
C2 C3 C4 C10 178.4(2) . . . . ?
C2 C3 C7 C8 -178.6(3) . . . . ?
C3 C4 C5 C6 0.9(4) . . . . ?
C3 C4 C10 C9 0.6(3) . . . . ?
C3 C7 C8 C9 0.0(4) . . . . ?
C4 C3 C7 C8 0.2(4) . . . . ?
C4 C5 C6 C1 -0.5(4) . . . . ?
C5 C4 C10 C9 179.6(2) . . . . ?
C6 C1 C2 C3 0.2(4) . . . . ?
C7 C3 C4 C5 -179.5(2) . . . . ?
C7 C3 C4 C10 -0.5(3) . . . . ?
C7 C8 C9 C10 0.1(4) . . . . ?
C7 C8 C9 C11 175.7(2) . . . . ?
C8 C9 C10 C4 -0.4(3) . . . . ?
C8 C9 C11 C12 92.3(2) . . . . ?
C8 C9 C11 B2 22.6(3) . . . . ?
C8 C9 C11 B3 -49.8(3) . . . . ?
C8 C9 C11 B4 -124.9(2) . . . . ?
C8 C9 C11 B5 162.46(19) . . . . ?
C9 C11 C12 C13 -3.3(3) . . . . ?
C9 C11 C12 B1 -145.85(19) . . . . ?
C9 C11 C12 B2 -107.2(2) . . . . ?
C9 C11 C12 B5 107.8(2) . . . . ?
C9 C11 C12 B6 146.42(19) . . . . ?
C9 C11 B2 C12 109.7(2) . . . . ?
C9 C11 B2 B1 145.46(19) . . . . ?
C9 C11 B2 B3 -111.9(2) . . . . ?
C9 C11 B2 B8 -151.36(19) . . . . ?
C9 C11 B3 B2 107.5(2) . . . . ?
C9 C11 B3 B4 -112.1(2) . . . . ?
C9 C11 B3 B8 146.5(2) . . . . ?
C9 C11 B3 B9 -150.92(19) . . . . ?
C9 C11 B4 B3 111.1(2) . . . . ?
C9 C11 B4 B5 -107.6(2) . . . . ?
C9 C11 B4 B9 150.09(19) . . . . ?
C9 C11 B4 B10 -146.50(19) . . . . ?
C9 C11 B5 C12 -109.6(2) . . . . ?
C9 C11 B5 B4 112.5(2) . . . . ?
C9 C11 B5 B6 -145.30(18) . . . . ?
C9 C11 B5 B10 151.56(18) . . . . ?
C10 C4 C5 C6 -178.2(2) . . . . ?
C10 C9 C11 C12 -92.2(2) . . . . ?
C10 C9 C11 B2 -161.9(2) . . . . ?
C10 C9 C11 B3 125.8(2) . . . . ?
C10 C9 C11 B4 50.7(3) . . . . ?
C10 C9 C11 B5 -22.0(3) . . . . ?
C11 C9 C10 C4 -175.99(19) . . . . ?
C11 C12 C13 O1 -99.7(2) . . . . ?
C11 C12 C13 C14 75.7(2) . . . . ?
C11 C12 B1 B2 38.34(17) . . . . ?
C11 C12 B1 B6 -103.37(18) . . . . ?
C11 C12 B1 B7 -63.6(2) . . . . ?
C11 C12 B1 B8 -1.2(2) . . . . ?
C11 C12 B2 B1 -138.66(18) . . . . ?
C11 C12 B2 B3 -35.62(15) . . . . ?
C11 C12 B2 B8 -98.53(19) . . . . ?
C11 C12 B5 B4 36.51(14) . . . . ?
C11 C12 B5 B6 138.85(17) . . . . ?
C11 C12 B5 B10 99.40(17) . . . . ?
C11 C12 B6 B1 103.48(18) . . . . ?
C11 C12 B6 B5 -37.79(16) . . . . ?
C11 C12 B6 B7 63.79(19) . . . . ?
C11 C12 B6 B10 1.0(2) . . . . ?
C11 B2 B3 B4 -34.80(16) . . . . ?
C11 B2 B3 B8 -135.1(2) . . . . ?
C11 B2 B3 B9 -97.94(19) . . . . ?
C11 B2 B8 B1 -99.80(19) . . . . ?
C11 B2 B8 B3 38.26(17) . . . . ?
C11 B2 B8 B7 -62.7(2) . . . . ?
C11 B2 B8 B9 0.9(3) . . . . ?
C11 B3 B4 B5 -34.55(15) . . . . ?
C11 B3 B4 B9 -135.63(19) . . . . ?
C11 B3 B4 B10 -97.87(18) . . . . ?
C11 B3 B8 B1 -2.0(3) . . . . ?
C11 B3 B8 B2 -39.46(18) . . . . ?
C11 B3 B8 B7 61.3(2) . . . . ?
C11 B3 B8 B9 98.8(2) . . . . ?
C11 B3 B9 B4 38.15(16) . . . . ?
C11 B3 B9 B7 -62.3(2) . . . . ?
C11 B3 B9 B8 -99.65(19) . . . . ?
C11 B3 B9 B10 1.2(2) . . . . ?
C11 B4 B5 C12 -36.71(14) . . . . ?
C11 B4 B5 B6 -98.00(17) . . . . ?
C11 B4 B5 B10 -135.77(17) . . . . ?
C11 B4 B9 B3 -38.28(17) . . . . ?
C11 B4 B9 B7 62.6(2) . . . . ?
C11 B4 B9 B8 -0.6(2) . . . . ?
C11 B4 B9 B10 100.04(19) . . . . ?
C11 B4 B10 B5 38.73(15) . . . . ?
C11 B4 B10 B6 1.1(2) . . . . ?
C11 B4 B10 B7 -61.9(2) . . . . ?
C11 B4 B10 B9 -99.12(18) . . . . ?
C11 B5 B6 C12 35.96(15) . . . . ?
C11 B5 B6 B1 1.9(2) . . . . ?
C11 B5 B6 B7 -61.3(2) . . . . ?
C11 B5 B6 B10 -99.29(18) . . . . ?
C11 B5 B10 B4 -38.20(15) . . . . ?
C11 B5 B10 B6 99.93(17) . . . . ?
C11 B5 B10 B7 62.2(2) . . . . ?
C11 B5 B10 B9 -0.7(2) . . . . ?
C12 C11 B2 B1 35.79(16) . . . . ?
C12 C11 B2 B3 138.44(19) . . . . ?
C12 C11 B2 B8 98.96(19) . . . . ?
C12 C11 B3 B2 -37.77(17) . . . . ?
C12 C11 B3 B4 102.65(18) . . . . ?
C12 C11 B3 B8 1.3(2) . . . . ?
C12 C11 B3 B9 63.8(2) . . . . ?
C12 C11 B4 B3 -102.89(17) . . . . ?
C12 C11 B4 B5 38.36(15) . . . . ?
C12 C11 B4 B9 -63.9(2) . . . . ?
C12 C11 B4 B10 -0.5(2) . . . . ?
C12 C11 B5 B4 -137.85(16) . . . . ?
C12 C11 B5 B6 -35.67(15) . . . . ?
C12 C11 B5 B10 -98.82(16) . . . . ?
C12 C13 C14 C15 55.0(3) . . . . ?
C12 C13 C14 C19 -126.1(2) . . . . ?
C12 B1 B2 C11 -35.77(15) . . . . ?
C12 B1 B2 B3 -96.63(18) . . . . ?
C12 B1 B2 B8 -134.52(19) . . . . ?
C12 B1 B6 B5 34.30(16) . . . . ?
C12 B1 B6 B7 134.50(19) . . . . ?
C12 B1 B6 B10 96.92(18) . . . . ?
C12 B1 B7 B6 -39.08(16) . . . . ?
C12 B1 B7 B8 99.20(19) . . . . ?
C12 B1 B7 B9 62.0(2) . . . . ?
C12 B1 B7 B10 -1.8(3) . . . . ?
C12 B1 B8 B2 39.59(17) . . . . ?
C12 B1 B8 B3 1.9(3) . . . . ?
C12 B1 B8 B7 -98.76(18) . . . . ?
C12 B1 B8 B9 -61.6(2) . . . . ?
C12 B2 B3 C11 35.84(15) . . . . ?
C12 B2 B3 B4 1.0(2) . . . . ?
C12 B2 B3 B8 -99.27(19) . . . . ?
C12 B2 B3 B9 -62.1(2) . . . . ?
C12 B2 B8 B1 -39.05(16) . . . . ?
C12 B2 B8 B3 99.01(19) . . . . ?
C12 B2 B8 B7 -1.9(2) . . . . ?
C12 B2 B8 B9 61.6(2) . . . . ?
C12 B5 B6 B1 -34.10(17) . . . . ?
C12 B5 B6 B7 -97.25(19) . . . . ?
C12 B5 B6 B10 -135.25(19) . . . . ?
C12 B5 B10 B4 -99.68(18) . . . . ?
C12 B5 B10 B6 38.44(16) . . . . ?
C12 B5 B10 B7 0.7(2) . . . . ?
C12 B5 B10 B9 -62.2(2) . . . . ?
C12 B6 B7 B1 39.04(16) . . . . ?
C12 B6 B7 B8 1.6(2) . . . . ?
C12 B6 B7 B9 -61.9(2) . . . . ?
C12 B6 B7 B10 -99.20(18) . . . . ?
C12 B6 B10 B4 -1.3(2) . . . . ?
C12 B6 B10 B5 -38.74(15) . . . . ?
C12 B6 B10 B7 98.74(19) . . . . ?
C12 B6 B10 B9 61.9(2) . . . . ?
C13 C12 B1 B2 -101.8(2) . . . . ?
C13 C12 B1 B6 116.5(2) . . . . ?
C13 C12 B1 B7 156.2(2) . . . . ?
C13 C12 B1 B8 -141.3(2) . . . . ?
C13 C12 B2 C11 -107.32(18) . . . . ?
C13 C12 B2 B1 114.02(19) . . . . ?
C13 C12 B2 B3 -142.94(18) . . . . ?
C13 C12 B2 B8 154.15(18) . . . . ?
C13 C12 B5 C11 104.32(19) . . . . ?
C13 C12 B5 B4 140.83(18) . . . . ?
C13 C12 B5 B6 -116.8(2) . . . . ?
C13 C12 B5 B10 -156.27(18) . . . . ?
C13 C12 B6 B1 -110.4(2) . . . . ?
C13 C12 B6 B5 108.4(2) . . . . ?
C13 C12 B6 B7 -150.06(19) . . . . ?
C13 C12 B6 B10 147.17(19) . . . . ?
C13 C14 C15 C16 179.0(2) . . . . ?
C13 C14 C19 C18 -179.5(2) . . . . ?
C14 C15 C16 C17 0.1(3) . . . . ?
C15 C14 C19 C18 -0.6(3) . . . . ?
C15 C16 C17 N1 -179.58(19) . . . . ?
C15 C16 C17 C18 0.1(3) . . . . ?
C16 C17 C18 C19 -0.5(3) . . . . ?
C17 N1 C20 C21 10.2(4) . . . . ?
C17 N1 C20 C25 -171.53(19) . . . . ?
C17 N1 C31 C26 171.51(19) . . . . ?
C17 N1 C31 C30 -4.3(4) . . . . ?
C17 C18 C19 C14 0.7(3) . . . . ?
C19 C14 C15 C16 0.2(3) . . . . ?
C20 N1 C17 C16 -135.9(2) . . . . ?
C20 N1 C17 C18 44.4(3) . . . . ?
C20 N1 C31 C26 0.5(2) . . . . ?
C20 N1 C31 C30 -175.3(2) . . . . ?
C20 C21 C22 C23 0.4(4) . . . . ?
C20 C25 C26 C27 176.0(2) . . . . ?
C20 C25 C26 C31 -0.2(2) . . . . ?
C21 C20 C25 C24 -1.5(3) . . . . ?
C21 C20 C25 C26 178.8(2) . . . . ?
C21 C22 C23 C24 -0.1(4) . . . . ?
C22 C23 C24 C25 -1.0(4) . . . . ?
C23 C24 C25 C20 1.7(3) . . . . ?
C23 C24 C25 C26 -178.7(2) . . . . ?
C24 C25 C26 C27 -3.6(4) . . . . ?
C24 C25 C26 C31 -179.8(2) . . . . ?
C25 C20 C21 C22 0.4(3) . . . . ?
C25 C26 C27 C28 -176.1(2) . . . . ?
C25 C26 C31 N1 -0.2(2) . . . . ?
C25 C26 C31 C30 176.0(2) . . . . ?
C26 C27 C28 C29 1.0(4) . . . . ?
C27 C26 C31 N1 -177.01(19) . . . . ?
C27 C26 C31 C30 -0.8(3) . . . . ?
C27 C28 C29 C30 -0.5(4) . . . . ?
C28 C29 C30 C31 -0.6(4) . . . . ?
C29 C30 C31 N1 176.6(2) . . . . ?
C29 C30 C31 C26 1.3(4) . . . . ?
C31 N1 C17 C16 54.7(3) . . . . ?
C31 N1 C17 C18 -125.0(2) . . . . ?
C31 N1 C20 C21 -178.8(2) . . . . ?
C31 N1 C20 C25 -0.6(2) . . . . ?
C31 C26 C27 C28 -0.3(3) . . . . ?
B1 C12 C13 O1 38.7(3) . . . . ?
B1 C12 C13 C14 -145.9(2) . . . . ?
B1 C12 B2 C11 138.66(18) . . . . ?
B1 C12 B2 B3 103.0(2) . . . . ?
B1 C12 B2 B8 40.13(17) . . . . ?
B1 C12 B5 C11 -101.37(19) . . . . ?
B1 C12 B5 B4 -64.9(2) . . . . ?
B1 C12 B5 B6 37.48(18) . . . . ?
B1 C12 B5 B10 -2.0(2) . . . . ?
B1 C12 B6 B5 -141.26(19) . . . . ?
B1 C12 B6 B7 -39.68(17) . . . . ?
B1 C12 B6 B10 -102.5(2) . . . . ?
B1 B2 B3 C11 97.13(19) . . . . ?
B1 B2 B3 B4 62.3(2) . . . . ?
B1 B2 B3 B8 -37.98(18) . . . . ?
B1 B2 B3 B9 -0.8(2) . . . . ?
B1 B2 B8 B3 138.1(2) . . . . ?
B1 B2 B8 B7 37.14(18) . . . . ?
B1 B2 B8 B9 100.7(2) . . . . ?
B1 B6 B7 B8 -37.39(18) . . . . ?
B1 B6 B7 B9 -100.9(2) . . . . ?
B1 B6 B7 B10 -138.24(19) . . . . ?
B1 B6 B10 B4 -62.7(2) . . . . ?
B1 B6 B10 B5 -100.12(18) . . . . ?
B1 B6 B10 B7 37.37(17) . . . . ?
B1 B6 B10 B9 0.5(2) . . . . ?
B1 B7 B8 B2 -37.19(17) . . . . ?
B1 B7 B8 B3 -101.0(2) . . . . ?
B1 B7 B8 B9 -138.45(18) . . . . ?
B1 B7 B9 B3 -0.2(2) . . . . ?
B1 B7 B9 B4 -63.6(2) . . . . ?
B1 B7 B9 B8 37.26(17) . . . . ?
B1 B7 B9 B10 -100.74(19) . . . . ?
B1 B7 B10 B4 63.9(2) . . . . ?
B1 B7 B10 B5 0.7(3) . . . . ?
B1 B7 B10 B6 -37.35(18) . . . . ?
B1 B7 B10 B9 101.2(2) . . . . ?
B1 B8 B9 B3 100.98(19) . . . . ?
B1 B8 B9 B4 63.3(2) . . . . ?
B1 B8 B9 B7 -37.09(17) . . . . ?
B1 B8 B9 B10 0.5(2) . . . . ?
B2 C11 C12 C13 104.0(2) . . . . ?
B2 C11 C12 B1 -38.61(17) . . . . ?
B2 C11 C12 B5 -145.00(17) . . . . ?
B2 C11 C12 B6 -106.34(19) . . . . ?
B2 C11 B3 B4 140.42(18) . . . . ?
B2 C11 B3 B8 39.04(18) . . . . ?
B2 C11 B3 B9 101.60(19) . . . . ?
B2 C11 B4 B3 -37.72(18) . . . . ?
B2 C11 B4 B5 103.52(18) . . . . ?
B2 C11 B4 B9 1.3(2) . . . . ?
B2 C11 B4 B10 64.7(2) . . . . ?
B2 C11 B5 C12 32.48(16) . . . . ?
B2 C11 B5 B4 -105.37(18) . . . . ?
B2 C11 B5 B6 -3.2(2) . . . . ?
B2 C11 B5 B10 -66.3(2) . . . . ?
B2 C12 C13 O1 -31.6(3) . . . . ?
B2 C12 C13 C14 143.83(19) . . . . ?
B2 C12 B1 B6 -141.7(2) . . . . ?
B2 C12 B1 B7 -101.9(2) . . . . ?
B2 C12 B1 B8 -39.50(18) . . . . ?
B2 C12 B5 C11 -33.14(16) . . . . ?
B2 C12 B5 B4 3.4(2) . . . . ?
B2 C12 B5 B6 105.72(19) . . . . ?
B2 C12 B5 B10 66.3(2) . . . . ?
B2 C12 B6 B1 36.65(18) . . . . ?
B2 C12 B6 B5 -104.61(18) . . . . ?
B2 C12 B6 B7 -3.0(2) . . . . ?
B2 C12 B6 B10 -65.8(2) . . . . ?
B2 B1 B6 C12 -34.26(17) . . . . ?
B2 B1 B6 B5 0.0(3) . . . . ?
B2 B1 B6 B7 100.2(2) . . . . ?
B2 B1 B6 B10 62.7(2) . . . . ?
B2 B1 B7 B6 -101.38(18) . . . . ?
B2 B1 B7 B8 36.89(16) . . . . ?
B2 B1 B7 B9 -0.3(2) . . . . ?
B2 B1 B7 B10 -64.1(2) . . . . ?
B2 B1 B8 B3 -37.68(18) . . . . ?
B2 B1 B8 B7 -138.35(18) . . . . ?
B2 B1 B8 B9 -101.15(19) . . . . ?
B2 B3 B4 C11 35.48(16) . . . . ?
B2 B3 B4 B5 0.9(2) . . . . ?
B2 B3 B4 B9 -100.2(2) . . . . ?
B2 B3 B4 B10 -62.4(2) . . . . ?
B2 B3 B8 B1 37.50(18) . . . . ?
B2 B3 B8 B7 100.8(2) . . . . ?
B2 B3 B8 B9 138.3(2) . . . . ?
B2 B3 B9 B4 101.00(19) . . . . ?
B2 B3 B9 B7 0.6(2) . . . . ?
B2 B3 B9 B8 -36.80(17) . . . . ?
B2 B3 B9 B10 64.1(2) . . . . ?
B2 B8 B9 B3 37.53(19) . . . . ?
B2 B8 B9 B4 -0.2(3) . . . . ?
B2 B8 B9 B7 -100.5(2) . . . . ?
B2 B8 B9 B10 -63.0(2) . . . . ?
B3 C11 C12 C13 142.50(19) . . . . ?
B3 C11 C12 B1 -0.1(2) . . . . ?
B3 C11 C12 B2 38.54(18) . . . . ?
B3 C11 C12 B5 -106.46(19) . . . . ?
B3 C11 C12 B6 -67.8(2) . . . . ?
B3 C11 B2 C12 -138.44(19) . . . . ?
B3 C11 B2 B1 -102.7(2) . . . . ?
B3 C11 B2 B8 -39.48(18) . . . . ?
B3 C11 B4 B5 141.24(17) . . . . ?
B3 C11 B4 B9 38.98(17) . . . . ?
B3 C11 B4 B10 102.39(18) . . . . ?
B3 C11 B5 C12 100.39(18) . . . . ?
B3 C11 B5 B4 -37.47(17) . . . . ?
B3 C11 B5 B6 64.7(2) . . . . ?
B3 C11 B5 B10 1.6(2) . . . . ?
B3 B2 B8 B1 -138.1(2) . . . . ?
B3 B2 B8 B7 -100.9(2) . . . . ?
B3 B2 B8 B9 -37.37(19) . . . . ?
B3 B4 B5 C11 34.18(15) . . . . ?
B3 B4 B5 C12 -2.5(2) . . . . ?
B3 B4 B5 B6 -63.8(2) . . . . ?
B3 B4 B5 B10 -101.59(18) . . . . ?
B3 B4 B9 B7 100.9(2) . . . . ?
B3 B4 B9 B8 37.66(19) . . . . ?
B3 B4 B9 B10 138.32(19) . . . . ?
B3 B4 B10 B5 100.38(18) . . . . ?
B3 B4 B10 B6 62.8(2) . . . . ?
B3 B4 B10 B7 -0.2(2) . . . . ?
B3 B4 B10 B9 -37.47(18) . . . . ?
B3 B8 B9 B4 -37.71(18) . . . . ?
B3 B8 B9 B7 -138.07(19) . . . . ?
B3 B8 B9 B10 -100.51(19) . . . . ?
B3 B9 B10 B4 37.23(17) . . . . ?
B3 B9 B10 B5 -0.3(2) . . . . ?
B3 B9 B10 B6 -63.9(2) . . . . ?
B3 B9 B10 B7 -100.8(2) . . . . ?
B4 C11 C12 C13 -150.04(17) . . . . ?
B4 C11 C12 B1 67.4(2) . . . . ?
B4 C11 C12 B2 105.99(18) . . . . ?
B4 C11 C12 B5 -39.00(15) . . . . ?
B4 C11 C12 B6 -0.3(2) . . . . ?
B4 C11 B2 C12 -100.33(18) . . . . ?
B4 C11 B2 B1 -64.5(2) . . . . ?
B4 C11 B2 B3 38.11(18) . . . . ?
B4 C11 B2 B8 -1.4(2) . . . . ?
B4 C11 B3 B2 -140.42(18) . . . . ?
B4 C11 B3 B8 -101.4(2) . . . . ?
B4 C11 B3 B9 -38.82(16) . . . . ?
B4 C11 B5 C12 137.85(16) . . . . ?
B4 C11 B5 B6 102.18(18) . . . . ?
B4 C11 B5 B10 39.04(15) . . . . ?
B4 B3 B8 B1 -63.2(2) . . . . ?
B4 B3 B8 B2 -100.72(19) . . . . ?
B4 B3 B8 B7 0.1(3) . . . . ?
B4 B3 B8 B9 37.57(18) . . . . ?
B4 B3 B9 B7 -100.4(2) . . . . ?
B4 B3 B9 B8 -137.8(2) . . . . ?
B4 B3 B9 B10 -36.95(17) . . . . ?
B4 B5 B6 C12 97.54(18) . . . . ?
B4 B5 B6 B1 63.4(2) . . . . ?
B4 B5 B6 B7 0.3(2) . . . . ?
B4 B5 B6 B10 -37.71(17) . . . . ?
B4 B5 B10 B6 138.13(19) . . . . ?
B4 B5 B10 B7 100.4(2) . . . . ?
B4 B5 B10 B9 37.49(17) . . . . ?
B4 B9 B10 B5 -37.54(16) . . . . ?
B4 B9 B10 B6 -101.16(19) . . . . ?
B4 B9 B10 B7 -138.0(2) . . . . ?
B5 C11 C12 C13 -111.04(19) . . . . ?
B5 C11 C12 B1 106.39(18) . . . . ?
B5 C11 C12 B2 145.00(17) . . . . ?
B5 C11 C12 B6 38.66(16) . . . . ?
B5 C11 B2 C12 -32.57(16) . . . . ?
B5 C11 B2 B1 3.2(2) . . . . ?
B5 C11 B2 B3 105.87(19) . . . . ?
B5 C11 B2 B8 66.4(2) . . . . ?
B5 C11 B3 B2 -103.35(18) . . . . ?
B5 C11 B3 B4 37.07(17) . . . . ?
B5 C11 B3 B8 -64.3(2) . . . . ?
B5 C11 B3 B9 -1.7(2) . . . . ?
B5 C11 B4 B3 -141.24(17) . . . . ?
B5 C11 B4 B9 -102.26(18) . . . . ?
B5 C11 B4 B10 -38.85(15) . . . . ?
B5 C12 C13 O1 -168.9(2) . . . . ?
B5 C12 C13 C14 6.6(3) . . . . ?
B5 C12 B1 B2 104.32(19) . . . . ?
B5 C12 B1 B6 -37.40(18) . . . . ?
B5 C12 B1 B7 2.4(2) . . . . ?
B5 C12 B1 B8 64.8(2) . . . . ?
B5 C12 B2 C11 32.84(16) . . . . ?
B5 C12 B2 B1 -105.82(19) . . . . ?
B5 C12 B2 B3 -2.8(2) . . . . ?
B5 C12 B2 B8 -65.7(2) . . . . ?
B5 C12 B6 B1 141.26(19) . . . . ?
B5 C12 B6 B7 101.58(18) . . . . ?
B5 C12 B6 B10 38.81(16) . . . . ?
B5 B4 B9 B3 -100.71(19) . . . . ?
B5 B4 B9 B7 0.2(2) . . . . ?
B5 B4 B9 B8 -63.1(2) . . . . ?
B5 B4 B9 B10 37.61(17) . . . . ?
B5 B4 B10 B6 -37.61(17) . . . . ?
B5 B4 B10 B7 -100.6(2) . . . . ?
B5 B4 B10 B9 -137.85(19) . . . . ?
B5 B6 B7 B1 100.77(19) . . . . ?
B5 B6 B7 B8 63.4(2) . . . . ?
B5 B6 B7 B9 -0.2(2) . . . . ?
B5 B6 B7 B10 -37.47(17) . . . . ?
B5 B6 B10 B4 37.44(16) . . . . ?
B5 B6 B10 B7 137.5(2) . . . . ?
B5 B6 B10 B9 100.63(19) . . . . ?
B6 C12 C13 O1 115.5(2) . . . . ?
B6 C12 C13 C14 -69.1(3) . . . . ?
B6 C12 B1 B2 141.7(2) . . . . ?
B6 C12 B1 B7 39.77(18) . . . . ?
B6 C12 B1 B8 102.2(2) . . . . ?
B6 C12 B2 C11 101.68(17) . . . . ?
B6 C12 B2 B1 -36.97(18) . . . . ?
B6 C12 B2 B3 66.1(2) . . . . ?
B6 C12 B2 B8 3.2(2) . . . . ?
B6 C12 B5 C11 -138.85(17) . . . . ?
B6 C12 B5 B4 -102.35(18) . . . . ?
B6 C12 B5 B10 -39.45(17) . . . . ?
B6 B1 B2 C11 -1.9(2) . . . . ?
B6 B1 B2 C12 33.87(17) . . . . ?
B6 B1 B2 B3 -62.8(2) . . . . ?
B6 B1 B2 B8 -100.7(2) . . . . ?
B6 B1 B7 B8 138.28(18) . . . . ?
B6 B1 B7 B9 101.05(19) . . . . ?
B6 B1 B7 B10 37.30(18) . . . . ?
B6 B1 B8 B2 101.00(18) . . . . ?
B6 B1 B8 B3 63.3(2) . . . . ?
B6 B1 B8 B7 -37.35(16) . . . . ?
B6 B1 B8 B9 -0.2(2) . . . . ?
B6 B5 B10 B4 -138.13(19) . . . . ?
B6 B5 B10 B7 -37.74(18) . . . . ?
B6 B5 B10 B9 -100.64(19) . . . . ?
B6 B7 B8 B1 37.36(17) . . . . ?
B6 B7 B8 B2 0.2(2) . . . . ?
B6 B7 B8 B3 -63.6(2) . . . . ?
B6 B7 B8 B9 -101.09(19) . . . . ?
B6 B7 B9 B3 63.4(2) . . . . ?
B6 B7 B9 B4 0.0(3) . . . . ?
B6 B7 B9 B8 100.9(2) . . . . ?
B6 B7 B9 B10 -37.15(18) . . . . ?
B6 B7 B10 B4 101.21(19) . . . . ?
B6 B7 B10 B5 38.03(17) . . . . ?
B6 B7 B10 B9 138.5(2) . . . . ?
B7 B1 B2 C11 61.6(2) . . . . ?
B7 B1 B2 C12 97.34(18) . . . . ?
B7 B1 B2 B3 0.7(2) . . . . ?
B7 B1 B2 B8 -37.18(17) . . . . ?
B7 B1 B6 C12 -134.50(19) . . . . ?
B7 B1 B6 B5 -100.2(2) . . . . ?
B7 B1 B6 B10 -37.58(17) . . . . ?
B7 B1 B8 B2 138.35(18) . . . . ?
B7 B1 B8 B3 100.7(2) . . . . ?
B7 B1 B8 B9 37.20(17) . . . . ?
B7 B6 B10 B4 -100.0(2) . . . . ?
B7 B6 B10 B5 -137.5(2) . . . . ?
B7 B6 B10 B9 -36.86(17) . . . . ?
B7 B8 B9 B3 138.07(19) . . . . ?
B7 B8 B9 B4 100.4(2) . . . . ?
B7 B8 B9 B10 37.56(17) . . . . ?
B7 B9 B10 B4 138.0(2) . . . . ?
B7 B9 B10 B5 100.50(19) . . . . ?
B7 B9 B10 B6 36.87(17) . . . . ?
B8 B1 B2 C11 98.7(2) . . . . ?
B8 B1 B2 C12 134.52(19) . . . . ?
B8 B1 B2 B3 37.89(17) . . . . ?
B8 B1 B6 C12 -97.14(19) . . . . ?
B8 B1 B6 B5 -62.8(2) . . . . ?
B8 B1 B6 B7 37.36(17) . . . . ?
B8 B1 B6 B10 -0.2(2) . . . . ?
B8 B1 B7 B6 -138.28(18) . . . . ?
B8 B1 B7 B9 -37.22(17) . . . . ?
B8 B1 B7 B10 -101.0(2) . . . . ?
B8 B2 B3 C11 135.1(2) . . . . ?
B8 B2 B3 B4 100.3(2) . . . . ?
B8 B2 B3 B9 37.17(17) . . . . ?
B8 B3 B4 C11 97.98(19) . . . . ?
B8 B3 B4 B5 63.4(2) . . . . ?
B8 B3 B4 B9 -37.65(18) . . . . ?
B8 B3 B4 B10 0.1(2) . . . . ?
B8 B3 B9 B4 137.8(2) . . . . ?
B8 B3 B9 B7 37.40(17) . . . . ?
B8 B3 B9 B10 100.9(2) . . . . ?
B8 B7 B9 B3 -37.43(17) . . . . ?
B8 B7 B9 B4 -100.8(2) . . . . ?
B8 B7 B9 B10 -138.00(19) . . . . ?
B8 B7 B10 B4 0.3(2) . . . . ?
B8 B7 B10 B5 -62.9(2) . . . . ?
B8 B7 B10 B6 -100.9(2) . . . . ?
B8 B7 B10 B9 37.58(18) . . . . ?
B8 B9 B10 B4 100.56(19) . . . . ?
B8 B9 B10 B5 63.0(2) . . . . ?
B8 B9 B10 B6 -0.6(2) . . . . ?
B8 B9 B10 B7 -37.48(17) . . . . ?
B9 B3 B4 C11 135.63(19) . . . . ?
B9 B3 B4 B5 101.08(19) . . . . ?
B9 B3 B4 B10 37.77(18) . . . . ?
B9 B3 B8 B1 -100.8(2) . . . . ?
B9 B3 B8 B2 -138.3(2) . . . . ?
B9 B3 B8 B7 -37.51(19) . . . . ?
B9 B4 B5 C11 97.72(18) . . . . ?
B9 B4 B5 C12 61.0(2) . . . . ?
B9 B4 B5 B6 -0.3(2) . . . . ?
B9 B4 B5 B10 -38.05(17) . . . . ?
B9 B4 B10 B5 137.85(19) . . . . ?
B9 B4 B10 B6 100.24(19) . . . . ?
B9 B4 B10 B7 37.22(18) . . . . ?
B9 B7 B8 B1 138.45(18) . . . . ?
B9 B7 B8 B2 101.27(19) . . . . ?
B9 B7 B8 B3 37.47(18) . . . . ?
B9 B7 B10 B4 -37.30(18) . . . . ?
B9 B7 B10 B5 -100.5(2) . . . . ?
B9 B7 B10 B6 -138.5(2) . . . . ?
B10 B4 B5 C11 135.77(17) . . . . ?
B10 B4 B5 C12 99.06(17) . . . . ?
B10 B4 B5 B6 37.77(17) . . . . ?
B10 B4 B9 B3 -138.32(19) . . . . ?
B10 B4 B9 B7 -37.44(18) . . . . ?
B10 B4 B9 B8 -100.7(2) . . . . ?
B10 B5 B6 C12 135.25(19) . . . . ?
B10 B5 B6 B1 101.1(2) . . . . ?
B10 B5 B6 B7 38.00(18) . . . . ?
B10 B6 B7 B1 138.24(19) . . . . ?
B10 B6 B7 B8 100.8(2) . . . . ?
B10 B6 B7 B9 37.29(18) . . . . ?
B10 B7 B8 B1 100.8(2) . . . . ?
B10 B7 B8 B2 63.6(2) . . . . ?
B10 B7 B8 B3 -0.2(3) . . . . ?
B10 B7 B8 B9 -37.68(17) . . . . ?
B10 B7 B9 B3 100.57(19) . . . . ?
B10 B7 B9 B4 37.15(18) . . . . ?
B10 B7 B9 B8 138.00(19) . . . . ?

loop_
_twin_individual_id
_twin_individual_mass_fraction_refined
1 0.603(3)
2 0.397(3)
